data_7128205
loop_
_publ_author_name
'Li, Yibao'
'Du, Ye'
'Huang, Chao-Ran'
'Peng, Hang'
'Zeng, Yu-Ling'
'Liu, Jun-Chao'
'Liao, Wei-Qiang'

_publ_section_title
;
 Homochiral anionic modification toward the chemical design of organic
 enantiomeric ferroelectrics.
;
_journal_issue 42
_journal_name_full 'Chemical communications (Cambridge, England)'
_journal_page_first 5171
_journal_page_last 5174
_journal_paper_doi 10.1039/d1cc01675j
_journal_volume 57
_journal_year 2021
_chemical_absolute_configuration D
_chemical_formula_moiety 'C10 H15 O4 S, C7 H14 N'
_chemical_formula_sum 'C17 H29 N O4 S'
_chemical_formula_weight 343.47
_space_group_crystal_system monoclinic
_space_group_IT_number 4
_space_group_name_Hall 'P 2yb'
_space_group_name_H-M_alt 'P 1 21 1'
_atom_sites_solution_hydrogens geom
_audit_creation_method SHELXL-2014/7
_audit_update_record
;
2021-03-23 deposited with the CCDC.	2021-04-19 downloaded from the CCDC.
;
_cell_angle_alpha 90
_cell_angle_beta 109.791(2)
_cell_angle_gamma 90
_cell_formula_units_Z 4
_cell_length_a 14.0095(2)
_cell_length_b 7.41620(10)
_cell_length_c 18.5511(2)
_cell_measurement_reflns_used 7540
_cell_measurement_temperature 293(2)
_cell_measurement_theta_max 30.7220
_cell_measurement_theta_min 2.9020
_cell_volume 1813.56(5)
_computing_structure_refinement 'SHELXL-2014/7 (Sheldrick, 2014)'
_diffrn_ambient_temperature 293(2)
_diffrn_measured_fraction_theta_full 0.999
_diffrn_measured_fraction_theta_max 0.951
_diffrn_measurement_device_type 'XtaLAB Synergy R, DW system, HyPix'
_diffrn_radiation_type CuK\a
_diffrn_radiation_wavelength 1.54178
_diffrn_reflns_av_R_equivalents 0.0262
_diffrn_reflns_av_unetI/netI 0.0307
_diffrn_reflns_Laue_measured_fraction_full 0.999
_diffrn_reflns_Laue_measured_fraction_max 0.951
_diffrn_reflns_limit_h_max 17
_diffrn_reflns_limit_h_min -17
_diffrn_reflns_limit_k_max 9
_diffrn_reflns_limit_k_min -8
_diffrn_reflns_limit_l_max 18
_diffrn_reflns_limit_l_min -23
_diffrn_reflns_number 12018
_diffrn_reflns_point_group_measured_fraction_full 0.888
_diffrn_reflns_point_group_measured_fraction_max 0.828
_diffrn_reflns_theta_full 67.679
_diffrn_reflns_theta_max 76.304
_diffrn_reflns_theta_min 2.531
_exptl_absorpt_coefficient_mu 1.744
_exptl_crystal_colour colourless
_exptl_crystal_density_diffrn 1.258
_exptl_crystal_description prism
_exptl_crystal_F_000 744
_refine_diff_density_max 0.518
_refine_diff_density_min -0.428
_refine_diff_density_rms 0.058
_refine_ls_abs_structure_details
;
 Flack x determined using 1970 quotients [(I+)-(I-)]/[(I+)+(I-)]
 (Parsons, Flack and Wagner, Acta Cryst. B69 (2013) 249-259).
;
_refine_ls_abs_structure_Flack 0.058(13)
_refine_ls_extinction_method none
_refine_ls_goodness_of_fit_ref 0.991
_refine_ls_hydrogen_treatment constr
_refine_ls_matrix_type full
_refine_ls_number_parameters 419
_refine_ls_number_reflns 6297
_refine_ls_number_restraints 1
_refine_ls_restrained_S_all 0.991
_refine_ls_R_factor_all 0.0653
_refine_ls_R_factor_gt 0.0581
_refine_ls_shift/su_max 0.000
_refine_ls_shift/su_mean 0.000
_refine_ls_structure_factor_coef Fsqd
_refine_ls_weighting_details 'w=1/[\s^2^(Fo^2^)+(0.1319P)^2^+0.5394P] where P=(Fo^2^+2Fc^2^)/3'
_refine_ls_weighting_scheme calc
_refine_ls_wR_factor_gt 0.1674
_refine_ls_wR_factor_ref 0.1864
_reflns_Friedel_coverage 0.613
_reflns_Friedel_fraction_full 0.757
_reflns_Friedel_fraction_max 0.684
_reflns_number_gt 5559
_reflns_number_total 7602
_reflns_threshold_expression 'I > 2\s(I)'
_cod_data_source_file d1cc01675j2.cif
_cod_data_source_block P21-1
_cod_depositor_comments 'Adding full bibliography for 7128202--7128205.cif.'
_cod_original_sg_symbol_H-M 'P 21'
_cod_database_code 7128205
_shelx_shelxl_version_number 2014/7
_shelx_space_group_comment
;
The symmetry employed for this shelxl refinement is uniquely defined
by the following loop, which should always be used as a source of
symmetry information in preference to the above space-group names.
They are only intended as comments.
;

loop_
_space_group_symop_operation_xyz
'x, y, z'
'-x, y+1/2, -z'

loop_
_atom_site_label
_atom_site_type_symbol
_atom_site_fract_x
_atom_site_fract_y
_atom_site_fract_z
_atom_site_U_iso_or_equiv
_atom_site_adp_type
_atom_site_occupancy
_atom_site_site_symmetry_order
_atom_site_calc_flag
_atom_site_refinement_flags_posn
_atom_site_refinement_flags_adp
_atom_site_refinement_flags_occupancy
_atom_site_disorder_assembly
_atom_site_disorder_group
C44 C 0.5481(6) 0.9954(15) 0.1539(5) 0.130(4) Uani 1 1 d . . . . .
H44A H 0.5207 1.0677 0.1851 0.195 Uiso 1 1 calc R U . . .
H44B H 0.5550 1.0677 0.1130 0.195 Uiso 1 1 calc R U . . .
H44C H 0.6134 0.9500 0.1846 0.195 Uiso 1 1 calc R U . . .
C45 C 0.5296(7) 0.7019(18) 0.0839(4) 0.139(5) Uani 1 1 d . . . . .
H45A H 0.5476 0.7612 0.0443 0.209 Uiso 1 1 calc R U . . .
H45B H 0.4853 0.6024 0.0623 0.209 Uiso 1 1 calc R U . . .
H45C H 0.5899 0.6581 0.1225 0.209 Uiso 1 1 calc R U . . .
O12 O 0.3196(6) 0.4868(10) 0.1342(3) 0.149(3) Uani 1 1 d . . . . .
C46 C 0.3112(5) 0.7322(12) 0.0456(3) 0.098(2) Uani 1 1 d . . . . .
H46A H 0.2396 0.7596 0.0319 0.117 Uiso 1 1 calc R U . . .
H46B H 0.3225 0.6669 0.0039 0.117 Uiso 1 1 calc R U . . .
C49 C 0.3496(5) 0.6282(9) 0.1194(3) 0.0836(19) Uani 1 1 d . . . . .
C47 C 0.3749(5) 0.9006(9) 0.0654(3) 0.0823(18) Uani 1 1 d . . . . .
H47 H 0.3781 0.9713 0.0217 0.099 Uiso 1 1 calc R U . . .
C37 C 0.3294(6) 1.0012(12) 0.1209(5) 0.109(3) Uani 1 1 d . . . . .
H37A H 0.3531 1.1249 0.1292 0.131 Uiso 1 1 calc R U . . .
H37B H 0.2558 1.0007 0.1007 0.131 Uiso 1 1 calc R U . . .
C38 C 0.4338(3) 0.7408(7) 0.1756(2) 0.0545(10) Uani 1 1 d . . . . .
C39 C 0.4757(4) 0.8353(11) 0.1199(3) 0.0812(18) Uani 1 1 d . . . . .
C41 C 0.3681(5) 0.8941(11) 0.1932(3) 0.0826(17) Uani 1 1 d . . . . .
H41A H 0.3123 0.8438 0.2065 0.099 Uiso 1 1 calc R U . . .
H41B H 0.4090 0.9689 0.2352 0.099 Uiso 1 1 calc R U . . .
C42 C 0.4930(4) 0.6301(9) 0.2442(3) 0.0665(14) Uani 1 1 d . . . . .
H42A H 0.5183 0.5257 0.2248 0.080 Uiso 1 1 calc R U . . .
H42B H 0.4446 0.5855 0.2670 0.080 Uiso 1 1 calc R U . . .
O11 O 0.5709(4) 0.8945(7) 0.3383(2) 0.0908(14) Uani 1 1 d . . . . .
O10 O 0.6147(3) 0.5838(6) 0.38044(18) 0.0726(11) Uani 1 1 d . . . . .
O9 O 0.6812(3) 0.7167(7) 0.2915(2) 0.0831(12) Uani 1 1 d . . . . .
S4 S 0.59603(8) 0.71907(16) 0.31947(6) 0.0582(4) Uani 1 1 d . . . . .
S2 S -0.09763(7) 0.25149(15) 0.67559(6) 0.0533(3) Uani 1 1 d . . . . .
O5 O -0.1105(2) 0.3869(6) 0.61510(17) 0.0646(10) Uani 1 1 d . . . . .
O4 O -0.1861(2) 0.2451(7) 0.6988(2) 0.0699(9) Uani 1 1 d . . . . .
C16 C 0.0043(3) 0.3416(7) 0.7542(2) 0.0520(11) Uani 1 1 d . . . . .
H16A H 0.0655 0.3299 0.7412 0.062 Uiso 1 1 calc R U . . .
H16B H -0.0084 0.4697 0.7564 0.062 Uiso 1 1 calc R U . . .
O6 O -0.0667(3) 0.0786(7) 0.6565(2) 0.0864(13) Uani 1 1 d . . . . .
O7 O 0.1552(5) 0.5153(8) 0.8753(3) 0.114(2) Uani 1 1 d . . . . .
C17 C 0.0282(3) 0.2691(7) 0.8343(2) 0.0542(10) Uani 1 1 d . . . . .
C24 C 0.0633(4) 0.0750(7) 0.8587(3) 0.0590(11) Uani 1 1 d . . . . .
C21 C 0.1627(5) 0.2655(11) 0.9609(3) 0.090(2) Uani 1 1 d . . . . .
H21A H 0.1627 0.3346 1.0052 0.108 Uiso 1 1 calc R U . . .
H21B H 0.2308 0.2218 0.9688 0.108 Uiso 1 1 calc R U . . .
C20 C 0.0854(4) 0.1085(9) 0.9443(3) 0.0709(14) Uani 1 1 d . . . . .
H20 H 0.1097 0.0021 0.9766 0.085 Uiso 1 1 calc R U . . .
C23 C 0.1553(5) 0.0203(10) 0.8374(4) 0.0840(18) Uani 1 1 d . . . . .
H23A H 0.1357 0.0083 0.7828 0.126 Uiso 1 1 calc R U . . .
H23B H 0.1811 -0.0928 0.8613 0.126 Uiso 1 1 calc R U . . .
H23C H 0.2069 0.1109 0.8549 0.126 Uiso 1 1 calc R U . . .
C19 C -0.0137(5) 0.1861(10) 0.9477(3) 0.0827(17) Uani 1 1 d . . . . .
H19A H -0.0022 0.2597 0.9931 0.099 Uiso 1 1 calc R U . . .
H19B H -0.0616 0.0913 0.9471 0.099 Uiso 1 1 calc R U . . .
C25 C -0.0197(5) -0.0646(9) 0.8282(4) 0.0842(17) Uani 1 1 d . . . . .
H25A H -0.0839 -0.0127 0.8248 0.126 Uiso 1 1 calc R U . . .
H25B H -0.0060 -0.1663 0.8622 0.126 Uiso 1 1 calc R U . . .
H25C H -0.0219 -0.1032 0.7782 0.126 Uiso 1 1 calc R U . . .
C22 C 0.1229(5) 0.3749(8) 0.8886(3) 0.0759(17) Uani 1 1 d . . . . .
C18 C -0.0517(4) 0.3020(9) 0.8737(3) 0.0710(14) Uani 1 1 d . . . . .
H18A H -0.1184 0.2633 0.8410 0.085 Uiso 1 1 calc R U . . .
H18B H -0.0546 0.4286 0.8859 0.085 Uiso 1 1 calc R U . . .
N1 N 0.2664(2) 0.1154(6) 0.38929(19) 0.0483(8) Uani 1 1 d . . . . .
H101 H 0.2163 0.0213 0.3870 0.058 Uiso 1 1 calc R U . . .
C6 C 0.2452(3) 0.7063(8) 0.5617(3) 0.0584(13) Uani 1 1 d . . . . .
H6A H 0.3139 0.6595 0.5799 0.070 Uiso 1 1 calc R U . . .
H6B H 0.2323 0.7568 0.5110 0.070 Uiso 1 1 calc R U . . .
N2 N 0.2339(3) 0.8497(6) 0.61492(19) 0.0482(8) Uani 1 1 d . . . . .
H100 H 0.2845 0.9440 0.6188 0.058 Uiso 1 1 calc R U . . .
C7 C 0.1315(4) 0.9310(8) 0.5845(4) 0.0700(15) Uani 1 1 d . . . . .
H7A H 0.1220 0.9878 0.5354 0.084 Uiso 1 1 calc R U . . .
H7B H 0.1237 1.0221 0.6195 0.084 Uiso 1 1 calc R U . . .
C14 C 0.4480(4) 0.1780(9) 0.4281(4) 0.0714(15) Uani 1 1 d . . . . .
H14A H 0.4917 0.1415 0.3997 0.086 Uiso 1 1 calc R U . . .
H14B H 0.4896 0.1928 0.4814 0.086 Uiso 1 1 calc R U . . .
C4 C 0.2542(4) 0.7685(9) 0.6925(2) 0.0633(13) Uani 1 1 d . . . . .
H4A H 0.2530 0.8618 0.7288 0.076 Uiso 1 1 calc R U . . .
H4B H 0.3208 0.7129 0.7099 0.076 Uiso 1 1 calc R U . . .
C5 C 0.1709(4) 0.5553(8) 0.5576(3) 0.0616(13) Uani 1 1 d . . . . .
H5A H 0.2074 0.4449 0.5776 0.074 Uiso 1 1 calc R U . . .
H5B H 0.1287 0.5346 0.5048 0.074 Uiso 1 1 calc R U . . .
C9 C 0.3307(4) 0.4088(8) 0.4444(3) 0.0611(12) Uani 1 1 d . . . . .
H9A H 0.3736 0.4255 0.4973 0.073 Uiso 1 1 calc R U . . .
H9B H 0.2962 0.5217 0.4260 0.073 Uiso 1 1 calc R U . . .
C3 C 0.1747(5) 0.6297(9) 0.6882(3) 0.0714(14) Uani 1 1 d . . . . .
H3A H 0.1351 0.6670 0.7195 0.086 Uiso 1 1 calc R U . . .
H3B H 0.2068 0.5154 0.7076 0.086 Uiso 1 1 calc R U . . .
C8 C 0.2546(4) 0.2653(9) 0.4398(3) 0.0639(13) Uani 1 1 d . . . . .
H8A H 0.1867 0.3151 0.4193 0.077 Uiso 1 1 calc R U . . .
H8B H 0.2642 0.2189 0.4907 0.077 Uiso 1 1 calc R U . . .
C11 C 0.3959(4) 0.3570(8) 0.3962(3) 0.0609(12) Uani 1 1 d . . . . .
H11 H 0.4464 0.4508 0.3993 0.073 Uiso 1 1 calc R U . . .
C12 C 0.2480(4) 0.1862(8) 0.3104(2) 0.0654(14) Uani 1 1 d . . . . .
H12A H 0.1802 0.2365 0.2899 0.079 Uiso 1 1 calc R U . . .
H12B H 0.2536 0.0892 0.2770 0.079 Uiso 1 1 calc R U . . .
C13 C 0.3695(4) 0.0370(8) 0.4210(3) 0.0629(13) Uani 1 1 d . . . . .
H13A H 0.3770 -0.0588 0.3877 0.076 Uiso 1 1 calc R U . . .
H13B H 0.3791 -0.0145 0.4710 0.076 Uiso 1 1 calc R U . . .
C1 C 0.0530(3) 0.7815(9) 0.5750(4) 0.0781(17) Uani 1 1 d . . . . .
H1A H 0.0080 0.8129 0.6029 0.094 Uiso 1 1 calc R U . . .
H1B H 0.0125 0.7686 0.5213 0.094 Uiso 1 1 calc R U . . .
C10 C 0.3266(5) 0.3318(9) 0.3141(3) 0.0745(15) Uani 1 1 d . . . . .
H10A H 0.3663 0.2970 0.2826 0.089 Uiso 1 1 calc R U . . .
H10B H 0.2926 0.4445 0.2945 0.089 Uiso 1 1 calc R U . . .
C36 C 0.1052(4) 0.6077(8) 0.6046(3) 0.0618(13) Uani 1 1 d . . . . .
H36 H 0.0549 0.5133 0.6011 0.074 Uiso 1 1 calc R U . . .

loop_
_atom_site_aniso_label
_atom_site_aniso_U_11
_atom_site_aniso_U_22
_atom_site_aniso_U_33
_atom_site_aniso_U_23
_atom_site_aniso_U_13
_atom_site_aniso_U_12
C44 0.101(5) 0.149(8) 0.110(5) 0.059(6) -0.003(4) -0.058(5)
C45 0.123(6) 0.220(14) 0.093(5) -0.007(7) 0.059(5) 0.051(8)
O12 0.188(6) 0.106(5) 0.096(4) 0.010(3) -0.026(4) -0.074(5)
C46 0.106(4) 0.092(5) 0.061(3) 0.008(3) -0.015(3) -0.015(4)
C49 0.097(4) 0.062(4) 0.067(3) 0.004(3) -0.005(3) -0.019(3)
C47 0.093(4) 0.079(4) 0.053(3) 0.021(3) -0.003(3) -0.016(3)
C37 0.102(5) 0.091(5) 0.097(5) 0.003(4) -0.015(4) 0.031(4)
C38 0.056(2) 0.053(3) 0.0443(19) 0.0054(19) 0.0030(16) -0.004(2)
C39 0.077(3) 0.104(5) 0.056(3) 0.018(3) 0.015(2) -0.015(3)
C41 0.076(3) 0.092(5) 0.072(3) -0.009(3) 0.015(3) 0.018(3)
C42 0.073(3) 0.060(3) 0.054(2) 0.005(2) 0.004(2) -0.008(3)
O11 0.100(3) 0.075(3) 0.069(2) -0.021(2) -0.007(2) 0.021(3)
O10 0.071(2) 0.090(3) 0.0487(16) 0.016(2) 0.0101(15) 0.023(2)
O9 0.065(2) 0.090(3) 0.091(3) 0.016(3) 0.0222(18) 0.007(2)
S4 0.0605(6) 0.0545(8) 0.0466(5) 0.0003(5) 0.0009(4) 0.0052(5)
S2 0.0504(5) 0.0542(8) 0.0481(5) -0.0045(5) 0.0073(4) 0.0035(5)
O5 0.0595(17) 0.086(3) 0.0427(14) 0.0082(18) 0.0103(13) 0.0106(19)
O4 0.0533(16) 0.076(2) 0.077(2) 0.002(2) 0.0178(15) -0.006(2)
C16 0.056(2) 0.049(3) 0.046(2) 0.0086(19) 0.0112(18) 0.002(2)
O6 0.093(3) 0.073(3) 0.077(2) -0.027(2) 0.009(2) 0.021(2)
O7 0.145(4) 0.069(3) 0.087(3) 0.008(2) -0.012(3) -0.044(3)
C17 0.061(2) 0.050(2) 0.0478(19) 0.0043(19) 0.0134(17) 0.011(2)
C24 0.074(3) 0.048(2) 0.053(2) 0.0050(19) 0.018(2) 0.007(2)
C21 0.103(4) 0.077(4) 0.061(3) -0.005(3) -0.011(3) -0.004(4)
C20 0.089(3) 0.065(3) 0.049(2) 0.014(2) 0.011(2) 0.015(3)
C23 0.077(3) 0.087(5) 0.089(4) 0.002(4) 0.029(3) 0.030(3)
C19 0.098(4) 0.098(5) 0.057(3) 0.012(3) 0.033(3) 0.018(4)
C25 0.087(4) 0.060(3) 0.096(4) -0.014(3) 0.019(3) -0.025(3)
C22 0.091(4) 0.051(3) 0.062(3) -0.006(2) -0.006(3) -0.010(3)
C18 0.082(3) 0.078(4) 0.057(2) 0.009(2) 0.029(2) 0.023(3)
N1 0.0462(17) 0.050(2) 0.0455(16) -0.0011(16) 0.0117(14) -0.0024(16)
C6 0.052(2) 0.074(4) 0.053(2) -0.010(2) 0.0228(18) 0.003(3)
N2 0.0485(17) 0.052(2) 0.0442(16) -0.0011(16) 0.0154(14) -0.0048(16)
C7 0.060(3) 0.054(3) 0.096(4) 0.002(3) 0.027(3) 0.010(3)
C14 0.046(2) 0.071(4) 0.094(4) -0.001(3) 0.018(2) 0.011(2)
C4 0.074(3) 0.073(3) 0.0394(19) 0.005(2) 0.0147(19) 0.000(3)
C5 0.066(3) 0.057(3) 0.057(2) -0.014(2) 0.016(2) 0.003(3)
C9 0.071(3) 0.050(3) 0.061(3) -0.010(2) 0.020(2) 0.007(2)
C3 0.097(4) 0.065(3) 0.063(3) -0.005(3) 0.041(3) -0.017(3)
C8 0.060(2) 0.074(4) 0.064(2) -0.010(3) 0.029(2) 0.006(3)
C11 0.061(3) 0.056(3) 0.069(3) -0.004(2) 0.026(2) -0.007(2)
C12 0.073(3) 0.074(4) 0.042(2) -0.001(2) 0.009(2) -0.015(3)
C13 0.058(3) 0.050(3) 0.072(3) 0.006(2) 0.011(2) 0.018(2)
C1 0.044(2) 0.075(4) 0.113(4) -0.007(4) 0.023(3) 0.006(3)
C10 0.104(4) 0.067(4) 0.059(3) 0.002(3) 0.036(3) -0.013(3)
C36 0.056(3) 0.057(3) 0.079(3) -0.009(3) 0.031(2) -0.015(2)

loop_
_atom_type_symbol
_atom_type_description
_atom_type_scat_dispersion_real
_atom_type_scat_dispersion_imag
_atom_type_scat_source
C C 0.0181 0.0091 'International Tables Vol C Tables 4.2.6.8 and 6.1.1.4'
H H 0.0000 0.0000 'International Tables Vol C Tables 4.2.6.8 and 6.1.1.4'
N N 0.0311 0.0180 'International Tables Vol C Tables 4.2.6.8 and 6.1.1.4'
O O 0.0492 0.0322 'International Tables Vol C Tables 4.2.6.8 and 6.1.1.4'
S S 0.3331 0.5567 'International Tables Vol C Tables 4.2.6.8 and 6.1.1.4'

loop_
_geom_angle_atom_site_label_1
_geom_angle_atom_site_label_2
_geom_angle_atom_site_label_3
_geom_angle
_geom_angle_site_symmetry_1
_geom_angle_site_symmetry_3
_geom_angle_publ_flag
C49 C46 C47 101.8(4) . . ?
O12 C49 C46 127.8(6) . . ?
O12 C49 C38 125.0(6) . . ?
C46 C49 C38 107.2(5) . . ?
C46 C47 C39 103.9(5) . . ?
C46 C47 C37 102.4(6) . . ?
C39 C47 C37 102.1(5) . . ?
C41 C37 C47 103.3(5) . . ?
C42 C38 C39 126.6(4) . . ?
C42 C38 C49 110.8(4) . . ?
C39 C38 C49 100.1(4) . . ?
C42 C38 C41 114.5(4) . . ?
C39 C38 C41 101.3(5) . . ?
C49 C38 C41 99.6(4) . . ?
C47 C39 C45 113.8(6) . . ?
C47 C39 C38 96.5(4) . . ?
C45 C39 C38 111.1(7) . . ?
C47 C39 C44 111.2(6) . . ?
C45 C39 C44 108.8(7) . . ?
C38 C39 C44 115.2(5) . . ?
C37 C41 C38 105.1(5) . . ?
C38 C42 S4 122.4(4) . . ?
O11 S4 O9 113.6(3) . . ?
O11 S4 O10 115.5(3) . . ?
O9 S4 O10 108.3(2) . . ?
O11 S4 C42 109.4(3) . . ?
O9 S4 C42 105.3(3) . . ?
O10 S4 C42 103.8(3) . . ?
O6 S2 O4 113.9(3) . . ?
O6 S2 O5 113.0(3) . . ?
O4 S2 O5 110.7(2) . . ?
O6 S2 C16 108.1(2) . . ?
O4 S2 C16 107.3(2) . . ?
O5 S2 C16 103.0(2) . . ?
C17 C16 S2 121.4(4) . . ?
C16 C17 C24 124.4(4) . . ?
C16 C17 C18 116.9(4) . . ?
C24 C17 C18 102.7(4) . . ?
C16 C17 C22 108.1(4) . . ?
C24 C17 C22 99.3(4) . . ?
C18 C17 C22 101.9(4) . . ?
C25 C24 C23 109.3(5) . . ?
C25 C24 C20 111.0(5) . . ?
C23 C24 C20 114.8(4) . . ?
C25 C24 C17 113.6(4) . . ?
C23 C24 C17 112.8(5) . . ?
C20 C24 C17 94.9(4) . . ?
C22 C21 C20 101.9(4) . . ?
C19 C20 C24 103.7(4) . . ?
C19 C20 C21 107.1(6) . . ?
C24 C20 C21 102.1(5) . . ?
C20 C19 C18 102.5(4) . . ?
O7 C22 C21 127.1(6) . . ?
O7 C22 C17 126.7(5) . . ?
C21 C22 C17 106.2(5) . . ?
C17 C18 C19 104.1(4) . . ?
C13 N1 C12 110.4(4) . . ?
C13 N1 C8 110.0(4) . . ?
C12 N1 C8 109.5(4) . . ?
N2 C6 C5 109.5(3) . . ?
C7 N2 C4 112.0(4) . . ?
C7 N2 C6 110.0(4) . . ?
C4 N2 C6 108.7(4) . . ?
N2 C7 C1 108.4(5) . . ?
C13 C14 C11 109.4(4) . . ?
N2 C4 C3 109.3(4) . . ?
C6 C5 C36 108.8(4) . . ?
C8 C9 C11 110.2(4) . . ?
C4 C3 C36 109.4(4) . . ?
C9 C8 N1 109.7(3) . . ?
C10 C11 C9 108.2(4) . . ?
C10 C11 C14 109.8(5) . . ?
C9 C11 C14 107.1(5) . . ?
N1 C12 C10 108.8(4) . . ?
N1 C13 C14 110.5(4) . . ?
C36 C1 C7 109.9(4) . . ?
C11 C10 C12 109.9(4) . . ?
C1 C36 C5 109.0(5) . . ?
C1 C36 C3 110.2(5) . . ?
C5 C36 C3 107.9(4) . . ?

loop_
_geom_bond_atom_site_label_1
_geom_bond_atom_site_label_2
_geom_bond_distance
_geom_bond_site_symmetry_2
_geom_bond_publ_flag
C44 C39 1.550(11) . ?
C45 C39 1.529(11) . ?
O12 C49 1.195(9) . ?
C46 C49 1.504(8) . ?
C46 C47 1.506(10) . ?
C49 C38 1.530(7) . ?
C47 C39 1.511(8) . ?
C47 C37 1.571(11) . ?
C37 C41 1.493(10) . ?
C38 C42 1.505(6) . ?
C38 C39 1.522(7) . ?
C38 C41 1.565(8) . ?
C42 S4 1.762(5) . ?
O11 S4 1.422(5) . ?
O10 S4 1.468(4) . ?
O9 S4 1.453(4) . ?
S2 O6 1.435(5) . ?
S2 O4 1.444(3) . ?
S2 O5 1.471(4) . ?
S2 C16 1.790(4) . ?
C16 C17 1.507(6) . ?
O7 C22 1.193(8) . ?
C17 C24 1.538(7) . ?
C17 C18 1.549(6) . ?
C17 C22 1.577(7) . ?
C24 C25 1.517(7) . ?
C24 C23 1.524(7) . ?
C24 C20 1.533(7) . ?
C21 C22 1.503(8) . ?
C21 C20 1.548(10) . ?
C20 C19 1.525(8) . ?
C19 C18 1.553(7) . ?
N1 C13 1.482(6) . ?
N1 C12 1.493(6) . ?
N1 C8 1.499(7) . ?
C6 N2 1.496(6) . ?
C6 C5 1.514(8) . ?
N2 C7 1.481(6) . ?
N2 C4 1.496(5) . ?
C7 C1 1.529(9) . ?
C14 C13 1.491(8) . ?
C14 C11 1.534(8) . ?
C4 C3 1.498(8) . ?
C5 C36 1.517(7) . ?
C9 C8 1.488(8) . ?
C9 C11 1.527(7) . ?
C3 C36 1.535(7) . ?
C11 C10 1.515(7) . ?
C12 C10 1.527(8) . ?
C1 C36 1.492(9) . ?
